data_7228041
loop_
_publ_author_name
'Gu, Jinzhong'
'Kirillov, Alexander M.'
'Liang, Xiaoxiao'
'Cui, Yanhui'
'Wu, Jiang'
'Shi, Zi-Fa'

_publ_section_title
;
 Introducing 2-(2-carboxyphenoxy)terephthalic acid as a new versatile
 building block for design of diverse coordination polymers: Synthesis,
 structural features, luminescence sensing, and magnetism
;
_journal_name_full CrystEngComm
_journal_paper_doi 10.1039/C7CE00219J
_journal_year 2017
_chemical_formula_sum 'C42 H26 Cd3 N8 O14'
_chemical_formula_weight 1203.91
_space_group_crystal_system monoclinic
_space_group_IT_number 14
_space_group_name_Hall '-P 2yn'
_space_group_name_H-M_alt 'P 1 21/n 1'
_symmetry_space_group_name_Hall '-P 2yn'
_symmetry_space_group_name_H-M 'P 1 21/n 1'
_atom_sites_solution_hydrogens geom
_audit_creation_method SHELXL-2014/7
_audit_update_record
;
2017-03-26 deposited with the CCDC.
2017-04-10 downloaded from the CCDC.
;
_cell_angle_alpha 90
_cell_angle_beta 114.102(7)
_cell_angle_gamma 90
_cell_formula_units_Z 2
_cell_length_a 11.6055(5)
_cell_length_b 14.9903(4)
_cell_length_c 13.1804(9)
_cell_measurement_reflns_used 7626
_cell_measurement_temperature 293(2)
_cell_measurement_theta_max 25.046
_cell_measurement_theta_min 3.327
_cell_volume 2093.1(2)
_computing_cell_refinement 'Bruker SAINT'
_computing_data_collection 'Bruker APEX2'
_computing_data_reduction 'Bruker SAINT'
_computing_molecular_graphics 'Bruker SHELXTL'
_computing_publication_material 'Bruker SHELXTL'
_computing_structure_refinement 'SHELXL-2014/7 (Sheldrick, 2014)'
_computing_structure_solution 'SHELXL-2014/7 (Sheldrick, 2014)'
_diffrn_ambient_temperature 293(2)
_diffrn_measured_fraction_theta_full 0.998
_diffrn_measured_fraction_theta_max 0.998
_diffrn_measurement_device_type 'Bruker APE-II CCD'
_diffrn_measurement_method '\f and \w scans'
_diffrn_radiation_type MoK\a
_diffrn_radiation_wavelength 0.71073
_diffrn_reflns_av_R_equivalents 0.0384
_diffrn_reflns_av_unetI/netI 0.0635
_diffrn_reflns_Laue_measured_fraction_full 0.998
_diffrn_reflns_Laue_measured_fraction_max 0.998
_diffrn_reflns_limit_h_max 13
_diffrn_reflns_limit_h_min -13
_diffrn_reflns_limit_k_max 17
_diffrn_reflns_limit_k_min -14
_diffrn_reflns_limit_l_max 8
_diffrn_reflns_limit_l_min -15
_diffrn_reflns_number 7626
_diffrn_reflns_point_group_measured_fraction_full 0.998
_diffrn_reflns_point_group_measured_fraction_max 0.998
_diffrn_reflns_theta_full 25.046
_diffrn_reflns_theta_max 25.046
_diffrn_reflns_theta_min 3.327
_diffrn_source 'fine-focus sealed tube'
_exptl_absorpt_coefficient_mu 1.591
_exptl_absorpt_correction_T_max 0.701
_exptl_absorpt_correction_T_min 0.673
_exptl_absorpt_correction_type multi-scan
_exptl_absorpt_process_details SADABS
_exptl_crystal_colour colorless
_exptl_crystal_density_diffrn 1.910
_exptl_crystal_description block
_exptl_crystal_F_000 1180
_exptl_crystal_size_max 0.270
_exptl_crystal_size_mid 0.250
_exptl_crystal_size_min 0.240
_exptl_transmission_factor_max 0.683
_exptl_transmission_factor_min 0.657
_refine_diff_density_max 0.790
_refine_diff_density_min -0.594
_refine_diff_density_rms 0.113
_refine_ls_extinction_method none
_refine_ls_goodness_of_fit_ref 1.025
_refine_ls_hydrogen_treatment constr
_refine_ls_matrix_type full
_refine_ls_number_parameters 304
_refine_ls_number_reflns 3684
_refine_ls_number_restraints 0
_refine_ls_restrained_S_all 1.025
_refine_ls_R_factor_all 0.0552
_refine_ls_R_factor_gt 0.0358
_refine_ls_shift/su_max 0.001
_refine_ls_shift/su_mean 0.000
_refine_ls_structure_factor_coef Fsqd
_refine_ls_weighting_details 'w=1/[\s^2^(Fo^2^)+(0.0239P)^2^] where P=(Fo^2^+2Fc^2^)/3'
_refine_ls_weighting_scheme calc
_refine_ls_wR_factor_gt 0.0662
_refine_ls_wR_factor_ref 0.0776
_reflns_Friedel_coverage 0.000
_reflns_number_gt 2827
_reflns_number_total 3684
_reflns_threshold_expression 'I > 2\s(I)'
_cod_data_source_file c7ce00219j2.cif
_cod_data_source_block 286-11Cd
_cod_database_code 7228041
_shelx_shelxl_version_number 2014/7
_shelx_space_group_comment
;
The symmetry employed for this shelxl refinement is uniquely defined
by the following loop, which should always be used as a source of
symmetry information in preference to the above space-group names.
They are only intended as comments.
;
_shelx_estimated_absorpt_t_min 0.673
_shelx_estimated_absorpt_t_max 0.701

loop_
_space_group_symop_operation_xyz
'x, y, z'
'-x+1/2, y+1/2, -z+1/2'
'-x, -y, -z'
'x-1/2, -y-1/2, z-1/2'

loop_
_atom_site_label
_atom_site_type_symbol
_atom_site_fract_x
_atom_site_fract_y
_atom_site_fract_z
_atom_site_U_iso_or_equiv
_atom_site_adp_type
_atom_site_occupancy
_atom_site_site_symmetry_order
_atom_site_calc_flag
_atom_site_refinement_flags_posn
_atom_site_refinement_flags_adp
_atom_site_refinement_flags_occupancy
Cd1 Cd -0.14478(3) 0.13064(2) 0.13100(3) 0.02664(12) Uani 1 1 d . . .
Cd2 Cd 0.0000 0.0000 0.0000 0.02392(14) Uani 1 2 d S . P
O1 O 0.0351(3) 0.1965(2) 0.1554(3) 0.0474(11) Uani 1 1 d . . .
O2 O 0.1208(3) 0.12456(19) 0.0529(3) 0.0314(8) Uani 1 1 d . . .
O3 O 0.5252(3) 0.50465(19) 0.3353(3) 0.0303(8) Uani 1 1 d . . .
O4 O 0.5708(3) 0.4696(2) 0.1948(3) 0.0392(9) Uani 1 1 d . . .
O5 O 0.2614(3) 0.49268(18) 0.2380(3) 0.0251(8) Uani 1 1 d . . .
O6 O 0.1833(3) 0.4590(2) 0.5219(3) 0.0421(10) Uani 1 1 d . . .
O7 O 0.3120(3) 0.42236(19) 0.4426(3) 0.0255(8) Uani 1 1 d . . .
N1 N -0.1727(4) 0.2153(3) 0.2651(3) 0.0331(10) Uani 1 1 d . . .
N2 N -0.2460(4) 0.2583(3) 0.0402(4) 0.0422(11) Uani 1 1 d . . .
N3 N -0.3262(4) 0.3872(3) 0.0553(4) 0.0496(13) Uani 1 1 d . . .
H1 H -0.3492 0.4318 0.0837 0.060 Uiso 1 1 calc R U .
N4 N -0.2225(4) 0.3470(3) 0.3069(4) 0.0451(12) Uani 1 1 d . . .
H2 H -0.2504 0.4009 0.2993 0.054 Uiso 1 1 calc R U .
C1 C 0.1166(4) 0.1862(3) 0.1167(4) 0.0279(12) Uani 1 1 d . . .
C2 C 0.2192(4) 0.2566(3) 0.1509(4) 0.0249(11) Uani 1 1 d . . .
C3 C 0.3388(4) 0.2383(3) 0.1576(4) 0.0271(11) Uani 1 1 d . . .
H3 H 0.3583 0.1813 0.1417 0.032 Uiso 1 1 calc R U .
C4 C 0.4293(4) 0.3041(3) 0.1878(4) 0.0297(12) Uani 1 1 d . . .
H4 H 0.5087 0.2914 0.1899 0.036 Uiso 1 1 calc R U .
C5 C 0.4040(4) 0.3899(3) 0.2153(4) 0.0216(11) Uani 1 1 d . . .
C6 C 0.5071(4) 0.4589(3) 0.2499(4) 0.0242(11) Uani 1 1 d . . .
C7 C 0.2836(4) 0.4069(3) 0.2117(4) 0.0229(11) Uani 1 1 d . . .
C8 C 0.1925(4) 0.3411(3) 0.1784(4) 0.0242(11) Uani 1 1 d . . .
H8 H 0.1123 0.3536 0.1743 0.029 Uiso 1 1 calc R U .
C9 C 0.1432(4) 0.5110(3) 0.2383(4) 0.0246(11) Uani 1 1 d . . .
C10 C 0.0567(4) 0.5508(3) 0.1444(4) 0.0371(13) Uani 1 1 d . . .
H10 H 0.0767 0.5622 0.0841 0.045 Uiso 1 1 calc R U .
C11 C -0.0610(5) 0.5738(4) 0.1403(5) 0.0470(15) Uani 1 1 d . . .
H11 H -0.1210 0.5991 0.0759 0.056 Uiso 1 1 calc R U .
C12 C -0.0896(5) 0.5597(4) 0.2301(5) 0.0437(15) Uani 1 1 d . . .
H12 H -0.1683 0.5759 0.2269 0.052 Uiso 1 1 calc R U .
C13 C -0.0019(4) 0.5215(3) 0.3247(5) 0.0322(12) Uani 1 1 d . . .
H13 H -0.0220 0.5120 0.3853 0.039 Uiso 1 1 calc R U .
C14 C 0.1182(4) 0.4966(3) 0.3316(4) 0.0241(11) Uani 1 1 d . . .
C15 C 0.2100(4) 0.4583(3) 0.4384(4) 0.0274(12) Uani 1 1 d . . .
C16 C -0.1416(6) 0.2202(4) 0.3765(5) 0.0576(17) Uani 1 1 d . . .
H16 H -0.1055 0.1740 0.4266 0.069 Uiso 1 1 calc R U .
C17 C -0.1704(7) 0.3012(5) 0.4039(5) 0.071(2) Uani 1 1 d . . .
H17 H -0.1574 0.3214 0.4745 0.085 Uiso 1 1 calc R U .
C18 C -0.2228(4) 0.2939(3) 0.2253(4) 0.0283(12) Uani 1 1 d . . .
C19 C -0.2665(4) 0.3143(3) 0.1085(4) 0.0309(12) Uani 1 1 d . . .
C20 C -0.3439(6) 0.3777(4) -0.0530(6) 0.067(2) Uani 1 1 d . . .
H20 H -0.3830 0.4182 -0.1103 0.081 Uiso 1 1 calc R U .
C21 C -0.2942(6) 0.2989(4) -0.0606(5) 0.0613(19) Uani 1 1 d . . .
H21 H -0.2929 0.2754 -0.1254 0.074 Uiso 1 1 calc R U .

loop_
_atom_site_aniso_label
_atom_site_aniso_U_11
_atom_site_aniso_U_22
_atom_site_aniso_U_33
_atom_site_aniso_U_23
_atom_site_aniso_U_13
_atom_site_aniso_U_12
Cd1 0.02332(19) 0.0246(2) 0.0334(2) -0.00352(17) 0.01294(17) 0.00187(15)
Cd2 0.0199(2) 0.0215(3) 0.0322(3) -0.0065(2) 0.0125(2) -0.0016(2)
O1 0.039(2) 0.041(2) 0.075(3) -0.023(2) 0.036(2) -0.0187(18)
O2 0.0343(19) 0.0232(18) 0.036(2) -0.0094(17) 0.0137(18) -0.0083(15)
O3 0.0343(19) 0.0271(19) 0.030(2) -0.0104(16) 0.0134(17) -0.0128(15)
O4 0.042(2) 0.0307(19) 0.061(3) -0.0072(19) 0.038(2) -0.0083(17)
O5 0.0217(16) 0.0177(16) 0.041(2) -0.0042(15) 0.0174(16) 0.0009(13)
O6 0.031(2) 0.062(3) 0.036(2) 0.012(2) 0.0161(19) 0.0086(18)
O7 0.0163(16) 0.0215(17) 0.035(2) 0.0005(15) 0.0072(16) 0.0018(13)
N1 0.040(3) 0.034(2) 0.027(3) -0.003(2) 0.014(2) 0.000(2)
N2 0.049(3) 0.050(3) 0.029(3) -0.002(2) 0.018(2) 0.016(2)
N3 0.060(3) 0.041(3) 0.048(3) 0.008(3) 0.022(3) 0.023(2)
N4 0.060(3) 0.039(3) 0.045(3) -0.010(2) 0.030(3) 0.009(2)
C1 0.030(3) 0.019(3) 0.032(3) -0.002(2) 0.009(3) -0.003(2)
C2 0.030(3) 0.020(2) 0.026(3) -0.005(2) 0.013(2) -0.009(2)
C3 0.033(3) 0.015(2) 0.039(3) -0.005(2) 0.020(3) 0.001(2)
C4 0.029(3) 0.026(3) 0.042(3) -0.004(2) 0.022(3) -0.002(2)
C5 0.022(2) 0.022(2) 0.022(3) -0.002(2) 0.010(2) -0.0029(19)
C6 0.021(2) 0.017(2) 0.035(3) 0.003(2) 0.012(2) 0.005(2)
C7 0.029(3) 0.018(2) 0.022(3) -0.005(2) 0.012(2) -0.001(2)
C8 0.018(2) 0.025(3) 0.029(3) -0.001(2) 0.009(2) -0.001(2)
C9 0.022(2) 0.018(2) 0.032(3) -0.005(2) 0.008(2) 0.001(2)
C10 0.035(3) 0.044(3) 0.033(3) 0.002(3) 0.015(3) 0.004(3)
C11 0.035(3) 0.054(4) 0.038(4) 0.007(3) 0.001(3) 0.017(3)
C12 0.020(3) 0.062(4) 0.046(4) 0.002(3) 0.011(3) 0.016(3)
C13 0.028(3) 0.030(3) 0.043(3) -0.002(3) 0.019(3) 0.003(2)
C14 0.018(2) 0.021(2) 0.031(3) -0.001(2) 0.008(2) -0.0010(19)
C15 0.023(3) 0.019(2) 0.041(3) -0.005(2) 0.014(3) -0.007(2)
C16 0.082(5) 0.053(4) 0.037(4) 0.005(3) 0.024(4) 0.006(3)
C17 0.114(6) 0.068(5) 0.031(4) -0.008(4) 0.031(4) 0.006(4)
C18 0.025(3) 0.031(3) 0.034(3) -0.006(3) 0.018(3) -0.001(2)
C19 0.031(3) 0.030(3) 0.031(3) 0.008(3) 0.011(3) 0.010(2)
C20 0.089(5) 0.066(5) 0.047(4) 0.027(4) 0.028(4) 0.034(4)
C21 0.078(5) 0.074(5) 0.036(4) 0.011(4) 0.027(4) 0.030(4)

loop_
_atom_type_symbol
_atom_type_description
_atom_type_scat_dispersion_real
_atom_type_scat_dispersion_imag
_atom_type_scat_source
C C 0.0033 0.0016 'International Tables Vol C Tables 4.2.6.8 and 6.1.1.4'
H H 0.0000 0.0000 'International Tables Vol C Tables 4.2.6.8 and 6.1.1.4'
N N 0.0061 0.0033 'International Tables Vol C Tables 4.2.6.8 and 6.1.1.4'
O O 0.0106 0.0060 'International Tables Vol C Tables 4.2.6.8 and 6.1.1.4'
Cd Cd -0.8075 1.2024 'International Tables Vol C Tables 4.2.6.8 and 6.1.1.4'

loop_
_geom_angle_atom_site_label_1
_geom_angle_atom_site_label_2
_geom_angle_atom_site_label_3
_geom_angle
_geom_angle_site_symmetry_1
_geom_angle_site_symmetry_3
O1 Cd1 O3 82.98(12) . 2_545
O1 Cd1 N1 93.59(14) . .
O3 Cd1 N1 124.94(13) 2_545 .
O1 Cd1 N2 87.44(15) . .
O3 Cd1 N2 158.34(13) 2_545 .
N1 Cd1 N2 74.89(15) . .
O1 Cd1 O6 149.39(13) . 4_565
O3 Cd1 O6 86.73(12) 2_545 4_565
N1 Cd1 O6 115.75(13) . 4_565
N2 Cd1 O6 91.83(14) . 4_565
O1 Cd1 O7 94.74(12) . 4_565
O3 Cd1 O7 77.63(11) 2_545 4_565
N1 Cd1 O7 156.80(12) . 4_565
N2 Cd1 O7 83.89(13) . 4_565
O6 Cd1 O7 54.82(11) 4_565 4_565
O1 Cd1 C15 122.48(14) . 4_565
O3 Cd1 C15 82.70(12) 2_545 4_565
N1 Cd1 C15 138.57(14) . 4_565
N2 Cd1 C15 86.19(14) . 4_565
O6 Cd1 C15 27.15(12) 4_565 4_565
O7 Cd1 C15 27.74(11) 4_565 4_565
O2 Cd2 O2 180.0 . 3
O2 Cd2 O3 90.83(11) . 4_565
O2 Cd2 O3 89.17(11) 3 4_565
O2 Cd2 O3 89.17(11) . 2_545
O2 Cd2 O3 90.83(11) 3 2_545
O3 Cd2 O3 180.00(14) 4_565 2_545
O2 Cd2 O7 86.08(10) . 2_545
O2 Cd2 O7 93.92(10) 3 2_545
O3 Cd2 O7 80.05(11) 4_565 2_545
O3 Cd2 O7 99.95(11) 2_545 2_545
O2 Cd2 O7 93.92(10) . 4_565
O2 Cd2 O7 86.08(10) 3 4_565
O3 Cd2 O7 99.95(11) 4_565 4_565
O3 Cd2 O7 80.05(11) 2_545 4_565
O7 Cd2 O7 180.0(2) 2_545 4_565
O2 Cd2 Cd1 104.72(8) . 3
O2 Cd2 Cd1 75.28(8) 3 3
O3 Cd2 Cd1 40.58(7) 4_565 3
O3 Cd2 Cd1 139.42(7) 2_545 3
O7 Cd2 Cd1 45.02(8) 2_545 3
O7 Cd2 Cd1 134.98(8) 4_565 3
C1 O1 Cd1 135.2(3) . .
C1 O2 Cd2 128.3(3) . .
C6 O3 Cd1 119.4(3) . 2
C6 O3 Cd2 141.7(3) . 2
Cd1 O3 Cd2 98.20(12) 2 2
C7 O5 C9 117.8(3) . .
C15 O6 Cd1 94.6(3) . 4_666
C15 O7 Cd2 122.3(3) . 2
C15 O7 Cd1 89.1(3) . 4_666
Cd2 O7 Cd1 93.23(11) 2 4_666
C18 N1 C16 105.0(4) . .
C18 N1 Cd1 111.3(3) . .
C16 N1 Cd1 142.9(4) . .
C19 N2 C21 105.4(4) . .
C19 N2 Cd1 111.6(3) . .
C21 N2 Cd1 143.0(4) . .
C19 N3 C20 106.8(5) . .
C19 N3 H1 126.6 . .
C20 N3 H1 126.6 . .
C18 N4 C17 108.1(5) . .
C18 N4 H2 126.0 . .
C17 N4 H2 126.0 . .
O1 C1 O2 126.9(4) . .
O1 C1 C2 115.1(4) . .
O2 C1 C2 117.9(4) . .
C3 C2 C8 119.4(4) . .
C3 C2 C1 121.8(4) . .
C8 C2 C1 118.8(4) . .
C4 C3 C2 120.3(4) . .
C4 C3 H3 119.9 . .
C2 C3 H3 119.9 . .
C3 C4 C5 121.2(4) . .
C3 C4 H4 119.4 . .
C5 C4 H4 119.4 . .
C4 C5 C7 118.0(4) . .
C4 C5 C6 119.0(4) . .
C7 C5 C6 122.9(4) . .
O4 C6 O3 122.1(4) . .
O4 C6 C5 120.1(4) . .
O3 C6 C5 117.8(4) . .
C8 C7 O5 123.2(4) . .
C8 C7 C5 120.3(4) . .
O5 C7 C5 116.5(4) . .
C7 C8 C2 120.8(4) . .
C7 C8 H8 119.6 . .
C2 C8 H8 119.6 . .
C10 C9 C14 121.7(4) . .
C10 C9 O5 116.0(4) . .
C14 C9 O5 122.0(4) . .
C9 C10 C11 119.3(5) . .
C9 C10 H10 120.4 . .
C11 C10 H10 120.4 . .
C12 C11 C10 120.6(5) . .
C12 C11 H11 119.7 . .
C10 C11 H11 119.7 . .
C11 C12 C13 119.9(5) . .
C11 C12 H12 120.1 . .
C13 C12 H12 120.1 . .
C12 C13 C14 121.1(5) . .
C12 C13 H13 119.4 . .
C14 C13 H13 119.4 . .
C9 C14 C13 117.3(4) . .
C9 C14 C15 124.6(4) . .
C13 C14 C15 118.1(4) . .
O6 C15 O7 121.2(5) . .
O6 C15 C14 119.1(4) . .
O7 C15 C14 119.7(5) . .
O6 C15 Cd1 58.3(3) . 4_666
O7 C15 Cd1 63.2(3) . 4_666
C14 C15 Cd1 172.1(3) . 4_666
C17 C16 N1 110.6(6) . .
C17 C16 H16 124.7 . .
N1 C16 H16 124.7 . .
C16 C17 N4 105.5(5) . .
C16 C17 H17 127.2 . .
N4 C17 H17 127.2 . .
N1 C18 N4 110.8(5) . .
N1 C18 C19 121.1(4) . .
N4 C18 C19 128.0(5) . .
N2 C19 N3 111.3(5) . .
N2 C19 C18 120.6(4) . .
N3 C19 C18 128.1(5) . .
C21 C20 N3 106.6(5) . .
C21 C20 H20 126.7 . .
N3 C20 H20 126.7 . .
C20 C21 N2 109.9(6) . .
C20 C21 H21 125.1 . .
N2 C21 H21 125.1 . .

loop_
_geom_bond_atom_site_label_1
_geom_bond_atom_site_label_2
_geom_bond_distance
_geom_bond_site_symmetry_2
Cd1 O1 2.211(3) .
Cd1 O3 2.278(3) 2_545
Cd1 N1 2.304(4) .
Cd1 N2 2.308(4) .
Cd1 O6 2.348(3) 4_565
Cd1 O7 2.455(3) 4_565
Cd1 C15 2.752(5) 4_565
Cd2 O2 2.267(3) .
Cd2 O2 2.267(3) 3
Cd2 O3 2.307(3) 4_565
Cd2 O3 2.307(3) 2_545
Cd2 O7 2.311(3) 2_545
Cd2 O7 2.311(3) 4_565
Cd2 Cd1 3.4655(4) 3
O1 C1 1.254(5) .
O2 C1 1.263(5) .
O3 C6 1.260(5) .
O3 Cd1 2.278(3) 2
O3 Cd2 2.307(3) 2
O4 C6 1.240(5) .
O5 C7 1.383(5) .
O5 C9 1.401(5) .
O6 C15 1.260(6) .
O6 Cd1 2.348(3) 4_666
O7 C15 1.281(5) .
O7 Cd2 2.311(3) 2
O7 Cd1 2.455(3) 4_666
N1 C18 1.323(6) .
N1 C16 1.363(7) .
N2 C19 1.321(6) .
N2 C21 1.357(7) .
N3 C19 1.331(6) .
N3 C20 1.363(7) .
N3 H1 0.8600 .
N4 C18 1.337(6) .
N4 C17 1.357(7) .
N4 H2 0.8600 .
C1 C2 1.516(6) .
C2 C3 1.382(6) .
C2 C8 1.387(6) .
C3 C4 1.376(6) .
C3 H3 0.9300 .
C4 C5 1.399(6) .
C4 H4 0.9300 .
C5 C7 1.402(6) .
C5 C6 1.505(6) .
C7 C8 1.379(6) .
C8 H8 0.9300 .
C9 C10 1.371(6) .
C9 C14 1.391(6) .
C10 C11 1.389(6) .
C10 H10 0.9300 .
C11 C12 1.370(7) .
C11 H11 0.9300 .
C12 C13 1.372(7) .
C12 H12 0.9300 .
C13 C14 1.409(6) .
C13 H13 0.9300 .
C14 C15 1.490(7) .
C15 Cd1 2.752(5) 4_666
C16 C17 1.347(8) .
C16 H16 0.9300 .
C17 H17 0.9300 .
C18 C19 1.444(7) .
C20 C21 1.336(8) .
C20 H20 0.9300 .
C21 H21 0.9300 .

loop_
_geom_hbond_atom_site_label_D
_geom_hbond_atom_site_label_H
_geom_hbond_atom_site_label_A
_geom_hbond_distance_DH
_geom_hbond_distance_HA
_geom_hbond_distance_DA
_geom_hbond_angle_DHA
_geom_hbond_site_symmetry_A
N3 H1 O4 0.86 2.11 2.852(6) 144.6 1_455
N4 H2 O4 0.86 2.22 2.902(6) 136.1 1_455

loop_
_geom_torsion_atom_site_label_1
_geom_torsion_atom_site_label_2
_geom_torsion_atom_site_label_3
_geom_torsion_atom_site_label_4
_geom_torsion
_geom_torsion_site_symmetry_1
_geom_torsion_site_symmetry_4
Cd1 O1 C1 O2 -6.3(8) . .
Cd1 O1 C1 C2 173.4(3) . .
Cd2 O2 C1 O1 -8.2(7) . .
Cd2 O2 C1 C2 172.2(3) . .
O1 C1 C2 C3 151.9(5) . .
O2 C1 C2 C3 -28.4(7) . .
O1 C1 C2 C8 -26.7(6) . .
O2 C1 C2 C8 153.0(5) . .
C8 C2 C3 C4 -2.2(7) . .
C1 C2 C3 C4 179.3(5) . .
C2 C3 C4 C5 1.9(8) . .
C3 C4 C5 C7 0.2(7) . .
C3 C4 C5 C6 178.8(5) . .
Cd1 O3 C6 O4 14.1(6) 2 .
Cd2 O3 C6 O4 -154.4(3) 2 .
Cd1 O3 C6 C5 -165.5(3) 2 .
Cd2 O3 C6 C5 26.1(7) 2 .
C4 C5 C6 O4 47.2(6) . .
C7 C5 C6 O4 -134.3(5) . .
C4 C5 C6 O3 -133.2(5) . .
C7 C5 C6 O3 45.3(7) . .
C9 O5 C7 C8 4.7(6) . .
C9 O5 C7 C5 -178.1(4) . .
C4 C5 C7 C8 -2.0(7) . .
C6 C5 C7 C8 179.5(4) . .
C4 C5 C7 O5 -179.2(4) . .
C6 C5 C7 O5 2.3(7) . .
O5 C7 C8 C2 178.7(4) . .
C5 C7 C8 C2 1.7(7) . .
C3 C2 C8 C7 0.4(7) . .
C1 C2 C8 C7 179.0(4) . .
C7 O5 C9 C10 -98.4(5) . .
C7 O5 C9 C14 86.8(5) . .
C14 C9 C10 C11 -2.9(7) . .
O5 C9 C10 C11 -177.7(4) . .
C9 C10 C11 C12 2.0(8) . .
C10 C11 C12 C13 -0.7(8) . .
C11 C12 C13 C14 0.2(8) . .
C10 C9 C14 C13 2.3(7) . .
O5 C9 C14 C13 176.9(4) . .
C10 C9 C14 C15 -176.6(4) . .
O5 C9 C14 C15 -2.0(7) . .
C12 C13 C14 C9 -1.0(7) . .
C12 C13 C14 C15 178.0(5) . .
Cd1 O6 C15 O7 -5.9(4) 4_666 .
Cd1 O6 C15 C14 171.3(3) 4_666 .
Cd2 O7 C15 O6 -87.6(5) 2 .
Cd1 O7 C15 O6 5.6(4) 4_666 .
Cd2 O7 C15 C14 95.1(4) 2 .
Cd1 O7 C15 C14 -171.6(4) 4_666 .
Cd2 O7 C15 Cd1 -93.3(3) 2 4_666
C9 C14 C15 O6 170.8(4) . .
C13 C14 C15 O6 -8.1(6) . .
C9 C14 C15 O7 -11.9(7) . .
C13 C14 C15 O7 169.2(4) . .
C18 N1 C16 C17 -1.1(7) . .
Cd1 N1 C16 C17 166.8(5) . .
N1 C16 C17 N4 1.0(8) . .
C18 N4 C17 C16 -0.5(7) . .
C16 N1 C18 N4 0.8(6) . .
Cd1 N1 C18 N4 -171.4(3) . .
C16 N1 C18 C19 179.3(5) . .
Cd1 N1 C18 C19 7.2(5) . .
C17 N4 C18 N1 -0.2(6) . .
C17 N4 C18 C19 -178.7(5) . .
C21 N2 C19 N3 0.6(6) . .
Cd1 N2 C19 N3 -179.3(3) . .
C21 N2 C19 C18 -177.8(5) . .
Cd1 N2 C19 C18 2.4(6) . .
C20 N3 C19 N2 -0.5(7) . .
C20 N3 C19 C18 177.7(5) . .
N1 C18 C19 N2 -6.9(7) . .
N4 C18 C19 N2 171.4(5) . .
N1 C18 C19 N3 175.0(5) . .
N4 C18 C19 N3 -6.7(9) . .
C19 N3 C20 C21 0.2(8) . .
N3 C20 C21 N2 0.2(8) . .
C19 N2 C21 C20 -0.5(7) . .
Cd1 N2 C21 C20 179.3(5) . .
